data_4120148
loop_
_publ_author_name
'Takeaki Iwamoto'
'Nobuyoshi Ohnishi'
'Naohiko Akasaka'
'Koichi Ohno'
'Shintaro Ishida'

_publ_section_title
;
 Anthryl-Substituted 3-Silylene-2-silaaziridine Obtained by Isomerization
 of Disilacyclopropanimine: An Exocyclic Silene Showing a Distinct
 Intramolecular Charge Transfer Transition
;
_journal_name_full 'Journal of the American Chemical Society'
_journal_page_first 10606
_journal_page_last 10609
_journal_paper_doi 10.1021/ja404045f
_journal_volume 135
_journal_year 2013
_chemical_formula_sum 'C43 H67 N Si6'
_chemical_formula_weight 766.52
_chemical_name_systematic
; 
 ? 
;
_space_group_IT_number 2
_symmetry_cell_setting triclinic
_symmetry_space_group_name_Hall '-P 1'
_symmetry_space_group_name_H-M 'P -1'
_atom_sites_solution_hydrogens geom
_atom_sites_solution_primary direct
_atom_sites_solution_secondary difmap
_audit_creation_method SHELXL-97
_cell_angle_alpha 79.389(5)
_cell_angle_beta 83.371(5)
_cell_angle_gamma 85.483(5)
_cell_formula_units_Z 4
_cell_length_a 10.948(4)
_cell_length_b 19.788(7)
_cell_length_c 22.493(8)
_cell_measurement_reflns_used 2258
_cell_measurement_temperature 100
_cell_measurement_theta_max 0.00
_cell_measurement_theta_min 0.00
_cell_volume 4749(3)
_computing_cell_refinement 'APEX2 (Bruker AXS, 2006)'
_computing_data_collection 'APEX2 (Bruker AXS, 2006)'
_computing_data_reduction 'SAINT (Bruker AXS, 2004)'
_computing_molecular_graphics 'XSHEL (Bruker AXS,2002)'
_computing_publication_material 'XCIF (Bruker AXS, 2001)'
_computing_structure_refinement 'SHELXL-97 (Sheldrick, 1997)'
_computing_structure_solution 'SHELXS-97 (Sheldrick, 1997)'
_diffrn_ambient_temperature 100
_diffrn_detector_area_resol_mean 8.333
_diffrn_measured_fraction_theta_full 0.996
_diffrn_measured_fraction_theta_max 0.996
_diffrn_measurement_device_type 'Bruker APEXII CCD area detector'
_diffrn_measurement_method 'phi and omega scans'
_diffrn_radiation_monochromator 'Bruker Helios multilayer confocal mirror'
_diffrn_radiation_source 'Bruker TXS fine-focus rotating anode'
_diffrn_radiation_type MoK\a
_diffrn_radiation_wavelength 0.71073
_diffrn_reflns_av_R_equivalents 0.1663
_diffrn_reflns_av_sigmaI/netI 0.2189
_diffrn_reflns_limit_h_max 13
_diffrn_reflns_limit_h_min -13
_diffrn_reflns_limit_k_max 23
_diffrn_reflns_limit_k_min -23
_diffrn_reflns_limit_l_max 26
_diffrn_reflns_limit_l_min -26
_diffrn_reflns_number 44902
_diffrn_reflns_theta_full 25.00
_diffrn_reflns_theta_max 25.00
_diffrn_reflns_theta_min 1.27
_exptl_absorpt_coefficient_mu 0.203
_exptl_absorpt_correction_T_max 0.9799
_exptl_absorpt_correction_T_min 0.9604
_exptl_absorpt_correction_type empirical
_exptl_absorpt_process_details
;
SADABS Sheldrick 1996
;
_exptl_crystal_colour purple
_exptl_crystal_density_diffrn 1.072
_exptl_crystal_description plate
_exptl_crystal_F_000 1664
_exptl_crystal_size_max 0.20
_exptl_crystal_size_mid 0.20
_exptl_crystal_size_min 0.10
_platon_squeeze_details
;
;
_refine_diff_density_max 0.508
_refine_diff_density_min -0.571
_refine_diff_density_rms 0.084
_refine_ls_extinction_method none
_refine_ls_goodness_of_fit_ref 1.029
_refine_ls_hydrogen_treatment constr
_refine_ls_matrix_type full
_refine_ls_number_parameters 935
_refine_ls_number_reflns 16660
_refine_ls_number_restraints 0
_refine_ls_restrained_S_all 1.029
_refine_ls_R_factor_all 0.1509
_refine_ls_R_factor_gt 0.0899
_refine_ls_shift/su_max 0.002
_refine_ls_shift/su_mean 0.000
_refine_ls_structure_factor_coef Fsqd
_refine_ls_weighting_details 'calc w=1/[\s^2^(Fo^2^)+(0.0258P)^2^+0.0000P] where P=(Fo^2^+2Fc^2^)/3'
_refine_ls_weighting_scheme calc
_refine_ls_wR_factor_gt 0.1941
_refine_ls_wR_factor_ref 0.2267
_reflns_number_gt 8898
_reflns_number_total 16660
_reflns_threshold_expression >2sigma(I)
_cod_data_source_file ja404045f_si_002_3.cif
_cod_data_source_block 2-silylene-3-silaaziridine_3(anthryl,no05)
_cod_original_sg_symbol_H-M 'P -1 '
_cod_database_code 4120148

loop_
_symmetry_equiv_pos_as_xyz
'x, y, z'
'-x, -y, -z'

loop_
_atom_site_label
_atom_site_type_symbol
_atom_site_fract_x
_atom_site_fract_y
_atom_site_fract_z
_atom_site_U_iso_or_equiv
_atom_site_adp_type
_atom_site_occupancy
_atom_site_symmetry_multiplicity
_atom_site_calc_flag
_atom_site_refinement_flags
Si1 Si 0.23702(13) 0.47987(8) 0.21140(7) 0.0334(4) Uani 1 1 d .
C1 C 0.1511(4) 0.4220(2) 0.2642(2) 0.0271(11) Uani 1 1 d .
Si2 Si 0.06378(12) 0.34555(7) 0.29529(6) 0.0264(3) Uani 1 1 d .
N1 N 0.1446(3) 0.3960(2) 0.32882(17) 0.0262(9) Uani 1 1 d .
C2 C 0.1146(4) 0.2560(3) 0.2816(2) 0.0314(12) Uani 1 1 d .
C3 C -0.1099(4) 0.3380(3) 0.3091(2) 0.0318(13) Uani 1 1 d .
C4 C 0.1808(4) 0.4290(2) 0.3744(2) 0.0230(11) Uani 1 1 d .
C5 C 0.3342(5) 0.5508(3) 0.2252(2) 0.0331(12) Uani 1 1 d .
C6 C 0.2140(4) 0.4923(3) 0.1283(2) 0.0313(12) Uani 1 1 d .
C7 C 0.1168(5) 0.5354(3) 0.1025(2) 0.0342(13) Uani 1 1 d .
C8 C 0.0236(5) 0.5683(3) 0.1384(3) 0.0409(14) Uani 1 1 d .
H1 H 0.0254 0.5609 0.1812 0.049 Uiso 1 1 calc R
C9 C -0.0681(5) 0.6102(3) 0.1131(3) 0.0490(16) Uani 1 1 d .
H2 H -0.1295 0.6312 0.1383 0.059 Uiso 1 1 calc R
C10 C -0.0728(6) 0.6229(3) 0.0491(3) 0.0536(17) Uani 1 1 d .
H3 H -0.1364 0.6529 0.0316 0.064 Uiso 1 1 calc R
C11 C 0.0135(6) 0.5923(3) 0.0130(3) 0.0549(17) Uani 1 1 d .
H4 H 0.0092 0.6009 -0.0297 0.066 Uiso 1 1 calc R
C12 C 0.1103(5) 0.5478(3) 0.0375(2) 0.0398(14) Uani 1 1 d .
C13 C 0.1986(5) 0.5165(3) 0.0007(3) 0.0420(14) Uani 1 1 d .
H5 H 0.1923 0.5239 -0.0418 0.050 Uiso 1 1 calc R
C14 C 0.2962(5) 0.4745(3) 0.0240(3) 0.0419(14) Uani 1 1 d .
C15 C 0.3882(5) 0.4435(3) -0.0143(3) 0.0456(15) Uani 1 1 d .
H6 H 0.3808 0.4506 -0.0567 0.055 Uiso 1 1 calc R
C16 C 0.4846(6) 0.4048(3) 0.0073(3) 0.0490(16) Uani 1 1 d .
H7 H 0.5448 0.3853 -0.0195 0.059 Uiso 1 1 calc R
C17 C 0.4962(5) 0.3930(3) 0.0707(3) 0.0472(15) Uani 1 1 d .
H8 H 0.5644 0.3657 0.0864 0.057 Uiso 1 1 calc R
C18 C 0.4083(5) 0.4213(3) 0.1092(3) 0.0385(14) Uani 1 1 d .
H9 H 0.4173 0.4128 0.1515 0.046 Uiso 1 1 calc R
C19 C 0.3048(5) 0.4627(3) 0.0884(2) 0.0350(13) Uani 1 1 d .
C20 C 0.3899(5) 0.5339(3) 0.2860(2) 0.0412(14) Uani 1 1 d .
H10 H 0.4340 0.4885 0.2896 0.062 Uiso 1 1 calc R
H11 H 0.3240 0.5336 0.3194 0.062 Uiso 1 1 calc R
H12 H 0.4474 0.5688 0.2878 0.062 Uiso 1 1 calc R
C21 C 0.2588(5) 0.6198(3) 0.2210(3) 0.0530(17) Uani 1 1 d .
H13 H 0.3107 0.6555 0.2271 0.080 Uiso 1 1 calc R
H14 H 0.1884 0.6157 0.2523 0.080 Uiso 1 1 calc R
H15 H 0.2289 0.6322 0.1807 0.080 Uiso 1 1 calc R
C22 C 0.4453(5) 0.5591(3) 0.1757(3) 0.0507(16) Uani 1 1 d .
H16 H 0.4976 0.5939 0.1834 0.076 Uiso 1 1 calc R
H17 H 0.4154 0.5738 0.1356 0.076 Uiso 1 1 calc R
H18 H 0.4932 0.5150 0.1767 0.076 Uiso 1 1 calc R
C23 C 0.1147(4) 0.4875(2) 0.3893(2) 0.0269(11) Uani 1 1 d .
C24 C 0.0021(4) 0.5170(3) 0.3579(2) 0.0364(13) Uani 1 1 d .
H19 H 0.0279 0.5462 0.3191 0.055 Uiso 1 1 calc R
H20 H -0.0506 0.5445 0.3839 0.055 Uiso 1 1 calc R
H21 H -0.0439 0.4793 0.3506 0.055 Uiso 1 1 calc R
C25 C 0.1530(4) 0.5195(3) 0.4326(2) 0.0338(13) Uani 1 1 d .
H22 H 0.1058 0.5582 0.4443 0.041 Uiso 1 1 calc R
C26 C 0.2615(5) 0.4955(3) 0.4599(2) 0.0378(13) Uani 1 1 d .
H23 H 0.2887 0.5185 0.4891 0.045 Uiso 1 1 calc R
C27 C 0.3267(5) 0.4390(3) 0.4440(2) 0.0338(13) Uani 1 1 d .
H24 H 0.3996 0.4225 0.4625 0.041 Uiso 1 1 calc R
C28 C 0.2888(4) 0.4050(2) 0.4012(2) 0.0266(11) Uani 1 1 d .
C29 C 0.3651(4) 0.3432(3) 0.3837(2) 0.0386(14) Uani 1 1 d .
H25 H 0.4504 0.3454 0.3920 0.058 Uiso 1 1 calc R
H26 H 0.3629 0.3432 0.3402 0.058 Uiso 1 1 calc R
H27 H 0.3313 0.3009 0.4074 0.058 Uiso 1 1 calc R
Si3 Si -0.19235(12) 0.39395(8) 0.24511(7) 0.0324(4) Uani 1 1 d .
Si4 Si -0.19569(12) 0.35004(8) 0.38756(7) 0.0311(4) Uani 1 1 d .
C30 C -0.3503(4) 0.3631(3) 0.2465(3) 0.0416(14) Uani 1 1 d .
H28 H -0.4012 0.3989 0.2229 0.062 Uiso 1 1 calc R
H29 H -0.3879 0.3531 0.2886 0.062 Uiso 1 1 calc R
H30 H -0.3443 0.3212 0.2287 0.062 Uiso 1 1 calc R
C31 C -0.1159(5) 0.3878(3) 0.1675(2) 0.0452(15) Uani 1 1 d .
H31 H -0.1595 0.4195 0.1371 0.068 Uiso 1 1 calc R
H32 H -0.1178 0.3406 0.1603 0.068 Uiso 1 1 calc R
H33 H -0.0302 0.4002 0.1645 0.068 Uiso 1 1 calc R
C32 C -0.2051(5) 0.4879(3) 0.2471(2) 0.0390(14) Uani 1 1 d .
H34 H -0.1261 0.5022 0.2556 0.058 Uiso 1 1 calc R
H35 H -0.2694 0.4974 0.2791 0.058 Uiso 1 1 calc R
H36 H -0.2264 0.5135 0.2077 0.058 Uiso 1 1 calc R
C33 C -0.2859(4) 0.2726(3) 0.4194(2) 0.0389(14) Uani 1 1 d .
H37 H -0.3356 0.2800 0.4570 0.058 Uiso 1 1 calc R
H38 H -0.2291 0.2320 0.4282 0.058 Uiso 1 1 calc R
H39 H -0.3401 0.2652 0.3898 0.058 Uiso 1 1 calc R
C34 C -0.3143(4) 0.4237(3) 0.3863(2) 0.0371(13) Uani 1 1 d .
H40 H -0.3666 0.4236 0.3538 0.056 Uiso 1 1 calc R
H41 H -0.2732 0.4672 0.3790 0.056 Uiso 1 1 calc R
H42 H -0.3651 0.4189 0.4255 0.056 Uiso 1 1 calc R
C35 C -0.1001(5) 0.3624(3) 0.4479(2) 0.0362(13) Uani 1 1 d .
H43 H -0.1256 0.4064 0.4610 0.054 Uiso 1 1 calc R
H44 H -0.0131 0.3626 0.4316 0.054 Uiso 1 1 calc R
H45 H -0.1113 0.3248 0.4827 0.054 Uiso 1 1 calc R
C36 C -0.0098(4) 0.2359(3) 0.2627(2) 0.0289(12) Uani 1 1 d .
H46 H -0.0188 0.2574 0.2200 0.035 Uiso 1 1 calc R
H47 H -0.0091 0.1853 0.2659 0.035 Uiso 1 1 calc R
C37 C -0.1188(4) 0.2606(3) 0.3045(2) 0.0322(12) Uani 1 1 d .
H48 H -0.1191 0.2320 0.3456 0.039 Uiso 1 1 calc R
H49 H -0.1970 0.2549 0.2884 0.039 Uiso 1 1 calc R
Si5 Si 0.15553(12) 0.19228(7) 0.35278(7) 0.0313(4) Uani 1 1 d .
Si6 Si 0.23226(12) 0.24679(8) 0.21409(7) 0.0318(4) Uani 1 1 d .
C38 C 0.1815(5) 0.2998(3) 0.1414(2) 0.0393(14) Uani 1 1 d .
H50 H 0.1606 0.3474 0.1472 0.059 Uiso 1 1 calc R
H51 H 0.1090 0.2804 0.1307 0.059 Uiso 1 1 calc R
H52 H 0.2485 0.2991 0.1086 0.059 Uiso 1 1 calc R
C39 C 0.3888(4) 0.2713(3) 0.2218(2) 0.0397(14) Uani 1 1 d .
H53 H 0.4352 0.2809 0.1815 0.060 Uiso 1 1 calc R
H54 H 0.4315 0.2335 0.2474 0.060 Uiso 1 1 calc R
H55 H 0.3826 0.3126 0.2405 0.060 Uiso 1 1 calc R
C40 C 0.2413(5) 0.1541(3) 0.2028(3) 0.0480(15) Uani 1 1 d .
H56 H 0.2905 0.1500 0.1643 0.072 Uiso 1 1 calc R
H57 H 0.1581 0.1396 0.2020 0.072 Uiso 1 1 calc R
H58 H 0.2800 0.1248 0.2364 0.072 Uiso 1 1 calc R
C41 C 0.3242(4) 0.1691(3) 0.3560(2) 0.0384(14) Uani 1 1 d .
H59 H 0.3679 0.2110 0.3542 0.058 Uiso 1 1 calc R
H60 H 0.3562 0.1468 0.3214 0.058 Uiso 1 1 calc R
H61 H 0.3369 0.1375 0.3940 0.058 Uiso 1 1 calc R
C42 C 0.0809(5) 0.1088(3) 0.3590(3) 0.0467(15) Uani 1 1 d .
H62 H 0.1024 0.0775 0.3959 0.070 Uiso 1 1 calc R
H63 H 0.1100 0.0878 0.3234 0.070 Uiso 1 1 calc R
H64 H -0.0087 0.1174 0.3611 0.070 Uiso 1 1 calc R
C43 C 0.1020(5) 0.2228(3) 0.4250(2) 0.0390(14) Uani 1 1 d .
H65 H 0.1316 0.1898 0.4591 0.059 Uiso 1 1 calc R
H66 H 0.0117 0.2270 0.4300 0.059 Uiso 1 1 calc R
H67 H 0.1343 0.2678 0.4241 0.059 Uiso 1 1 calc R
Si7 Si -0.58674(12) 0.88891(8) 0.20329(6) 0.0333(4) Uani 1 1 d .
C44 C -0.5052(4) 0.8746(2) 0.2659(2) 0.0285(12) Uani 1 1 d .
Si8 Si -0.37646(11) 0.86146(7) 0.31367(6) 0.0253(3) Uani 1 1 d .
N2 N -0.5324(3) 0.8615(2) 0.33139(18) 0.0275(10) Uani 1 1 d .
C45 C -0.2785(4) 0.9324(2) 0.3242(2) 0.0232(11) Uani 1 1 d .
C46 C -0.2624(4) 0.7843(2) 0.3250(2) 0.0264(11) Uani 1 1 d .
C47 C -0.6468(4) 0.8423(3) 0.3664(2) 0.0284(12) Uani 1 1 d .
C48 C -0.7619(4) 0.9022(3) 0.2050(2) 0.0329(13) Uani 1 1 d .
C49 C -0.4971(4) 0.9085(3) 0.1263(2) 0.0306(12) Uani 1 1 d .
C50 C -0.4643(4) 0.9769(3) 0.1012(2) 0.0308(13) Uani 1 1 d .
C51 C -0.5122(4) 1.0350(3) 0.1264(2) 0.0331(13) Uani 1 1 d .
H68 H -0.5702 1.0287 0.1614 0.040 Uiso 1 1 calc R
C52 C -0.4786(5) 1.0989(3) 0.1024(2) 0.0400(14) Uani 1 1 d .
H69 H -0.5146 1.1366 0.1203 0.048 Uiso 1 1 calc R
C53 C -0.3905(5) 1.1113(3) 0.0509(3) 0.0422(14) Uani 1 1 d .
H70 H -0.3648 1.1564 0.0352 0.051 Uiso 1 1 calc R
C54 C -0.3444(4) 1.0580(3) 0.0249(2) 0.0410(15) Uani 1 1 d .
H71 H -0.2859 1.0665 -0.0099 0.049 Uiso 1 1 calc R
C55 C -0.3782(4) 0.9898(3) 0.0466(2) 0.0329(13) Uani 1 1 d .
C56 C -0.3338(5) 0.9351(3) 0.0180(2) 0.0392(14) Uani 1 1 d .
H72 H -0.2759 0.9432 -0.0170 0.047 Uiso 1 1 calc R
C57 C -0.3711(4) 0.8696(3) 0.0388(2) 0.0370(14) Uani 1 1 d .
C58 C -0.3310(5) 0.8142(3) 0.0067(3) 0.0457(16) Uani 1 1 d .
H73 H -0.2719 0.8223 -0.0278 0.055 Uiso 1 1 calc R
C59 C -0.3746(5) 0.7508(3) 0.0239(3) 0.0477(16) Uani 1 1 d .
H74 H -0.3482 0.7154 0.0012 0.057 Uiso 1 1 calc R
C60 C -0.4606(5) 0.7377(3) 0.0766(2) 0.0457(15) Uani 1 1 d .
H75 H -0.4924 0.6934 0.0887 0.055 Uiso 1 1 calc R
C61 C -0.4979(5) 0.7882(3) 0.1099(2) 0.0371(13) Uani 1 1 d .
H76 H -0.5534 0.7776 0.1455 0.045 Uiso 1 1 calc R
C62 C -0.4566(4) 0.8561(3) 0.0931(2) 0.0301(12) Uani 1 1 d .
C63 C -0.8269(5) 0.8364(3) 0.2266(3) 0.0517(17) Uani 1 1 d .
H77 H -0.9151 0.8453 0.2224 0.077 Uiso 1 1 calc R
H78 H -0.8150 0.8190 0.2693 0.077 Uiso 1 1 calc R
H79 H -0.7929 0.8020 0.2020 0.077 Uiso 1 1 calc R
C64 C -0.7924(5) 0.9343(3) 0.1407(3) 0.0551(18) Uani 1 1 d .
H80 H -0.7564 0.9045 0.1121 0.083 Uiso 1 1 calc R
H81 H -0.7582 0.9797 0.1290 0.083 Uiso 1 1 calc R
H82 H -0.8820 0.9392 0.1399 0.083 Uiso 1 1 calc R
C65 C -0.8113(5) 0.9536(3) 0.2472(3) 0.0457(15) Uani 1 1 d .
H83 H -0.8997 0.9640 0.2443 0.069 Uiso 1 1 calc R
H84 H -0.7678 0.9962 0.2348 0.069 Uiso 1 1 calc R
H85 H -0.7978 0.9334 0.2893 0.069 Uiso 1 1 calc R
C66 C -0.6670(5) 0.9581(3) 0.3992(3) 0.0439(15) Uani 1 1 d .
H86 H -0.5816 0.9535 0.4091 0.066 Uiso 1 1 calc R
H87 H -0.7190 0.9805 0.4293 0.066 Uiso 1 1 calc R
H88 H -0.6715 0.9860 0.3586 0.066 Uiso 1 1 calc R
C67 C -0.7110(4) 0.8887(3) 0.4001(2) 0.0351(13) Uani 1 1 d .
C68 C -0.8238(5) 0.8685(3) 0.4339(2) 0.0424(15) Uani 1 1 d .
H89 H -0.8682 0.8984 0.4584 0.051 Uiso 1 1 calc R
C69 C -0.8695(4) 0.8074(3) 0.4317(2) 0.0376(14) Uani 1 1 d .
H90 H -0.9470 0.7959 0.4533 0.045 Uiso 1 1 calc R
C70 C -0.8050(4) 0.7623(3) 0.3988(2) 0.0369(14) Uani 1 1 d .
H91 H -0.8369 0.7192 0.3981 0.044 Uiso 1 1 calc R
C71 C -0.6915(4) 0.7799(3) 0.3661(2) 0.0333(13) Uani 1 1 d .
C72 C -0.6218(5) 0.7283(3) 0.3300(2) 0.0386(14) Uani 1 1 d .
H92 H -0.6304 0.7437 0.2866 0.058 Uiso 1 1 calc R
H93 H -0.6558 0.6830 0.3435 0.058 Uiso 1 1 calc R
H94 H -0.5345 0.7251 0.3366 0.058 Uiso 1 1 calc R
Si9 Si -0.29449(12) 0.95204(8) 0.40538(7) 0.0320(4) Uani 1 1 d .
Si10 Si -0.28916(12) 1.01381(7) 0.26571(7) 0.0304(4) Uani 1 1 d .
C73 C -0.1386(4) 0.9593(3) 0.4298(2) 0.0378(13) Uani 1 1 d .
H95 H -0.0934 0.9932 0.3997 0.057 Uiso 1 1 calc R
H96 H -0.0928 0.9144 0.4331 0.057 Uiso 1 1 calc R
H97 H -0.1482 0.9742 0.4694 0.057 Uiso 1 1 calc R
C74 C -0.3703(5) 0.8832(3) 0.4632(2) 0.0401(14) Uani 1 1 d .
H98 H -0.3851 0.8986 0.5025 0.060 Uiso 1 1 calc R
H99 H -0.3165 0.8410 0.4670 0.060 Uiso 1 1 calc R
H100 H -0.4489 0.8741 0.4502 0.060 Uiso 1 1 calc R
C75 C -0.3798(5) 1.0350(3) 0.4168(2) 0.0426(14) Uani 1 1 d .
H101 H -0.3820 1.0400 0.4594 0.064 Uiso 1 1 calc R
H102 H -0.4642 1.0350 0.4062 0.064 Uiso 1 1 calc R
H103 H -0.3381 1.0734 0.3907 0.064 Uiso 1 1 calc R
C76 C -0.2387(4) 0.9971(3) 0.1881(2) 0.0352(13) Uani 1 1 d .
H104 H -0.2492 1.0397 0.1586 0.053 Uiso 1 1 calc R
H105 H -0.2885 0.9620 0.1789 0.053 Uiso 1 1 calc R
H106 H -0.1517 0.9808 0.1855 0.053 Uiso 1 1 calc R
C77 C -0.4455(5) 1.0576(3) 0.2682(2) 0.0359(13) Uani 1 1 d .
H107 H -0.4497 1.0948 0.2329 0.054 Uiso 1 1 calc R
H108 H -0.4627 1.0770 0.3056 0.054 Uiso 1 1 calc R
H109 H -0.5067 1.0243 0.2674 0.054 Uiso 1 1 calc R
C78 C -0.1779(5) 1.0762(3) 0.2779(3) 0.0413(14) Uani 1 1 d .
H110 H -0.0940 1.0548 0.2751 0.062 Uiso 1 1 calc R
H111 H -0.1987 1.0886 0.3182 0.062 Uiso 1 1 calc R
H112 H -0.1827 1.1177 0.2467 0.062 Uiso 1 1 calc R
Si11 Si -0.29638(12) 0.70736(7) 0.39082(7) 0.0296(3) Uani 1 1 d .
Si12 Si -0.21555(12) 0.75021(7) 0.25080(7) 0.0295(3) Uani 1 1 d .
C79 C -0.4318(4) 0.7220(3) 0.4470(2) 0.0347(13) Uani 1 1 d .
H113 H -0.4863 0.7598 0.4285 0.052 Uiso 1 1 calc R
H114 H -0.4028 0.7340 0.4832 0.052 Uiso 1 1 calc R
H115 H -0.4769 0.6800 0.4586 0.052 Uiso 1 1 calc R
C80 C -0.1558(4) 0.6864(3) 0.4338(2) 0.0369(13) Uani 1 1 d .
H116 H -0.1448 0.7242 0.4550 0.055 Uiso 1 1 calc R
H117 H -0.0829 0.6803 0.4052 0.055 Uiso 1 1 calc R
H118 H -0.1667 0.6439 0.4635 0.055 Uiso 1 1 calc R
C81 C -0.3252(4) 0.6238(2) 0.3685(2) 0.0347(13) Uani 1 1 d .
H119 H -0.3275 0.5872 0.4045 0.052 Uiso 1 1 calc R
H120 H -0.2589 0.6123 0.3382 0.052 Uiso 1 1 calc R
H121 H -0.4041 0.6280 0.3512 0.052 Uiso 1 1 calc R
C82 C -0.3368(4) 0.7020(3) 0.2277(2) 0.0342(13) Uani 1 1 d .
H122 H -0.4177 0.7255 0.2356 0.051 Uiso 1 1 calc R
H123 H -0.3360 0.6551 0.2512 0.051 Uiso 1 1 calc R
H124 H -0.3205 0.7001 0.1843 0.051 Uiso 1 1 calc R
C83 C -0.0700(4) 0.6938(3) 0.2600(2) 0.0350(13) Uani 1 1 d .
H125 H -0.0496 0.6714 0.2244 0.052 Uiso 1 1 calc R
H126 H -0.0821 0.6586 0.2967 0.052 Uiso 1 1 calc R
H127 H -0.0025 0.7219 0.2638 0.052 Uiso 1 1 calc R
C84 C -0.1796(4) 0.8185(3) 0.1830(2) 0.0341(13) Uani 1 1 d .
H128 H -0.1515 0.7970 0.1475 0.051 Uiso 1 1 calc R
H129 H -0.1146 0.8460 0.1909 0.051 Uiso 1 1 calc R
H130 H -0.2537 0.8484 0.1750 0.051 Uiso 1 1 calc R
C85 C -0.1489(4) 0.8949(2) 0.3115(2) 0.0274(12) Uani 1 1 d .
H131 H -0.1282 0.8979 0.2671 0.033 Uiso 1 1 calc R
H132 H -0.0855 0.9181 0.3270 0.033 Uiso 1 1 calc R
C86 C -0.1484(4) 0.8195(2) 0.3422(2) 0.0261(11) Uani 1 1 d .
H133 H -0.1535 0.8162 0.3869 0.031 Uiso 1 1 calc R
H134 H -0.0706 0.7950 0.3289 0.031 Uiso 1 1 calc R

loop_
_atom_site_aniso_label
_atom_site_aniso_U_11
_atom_site_aniso_U_22
_atom_site_aniso_U_33
_atom_site_aniso_U_23
_atom_site_aniso_U_13
_atom_site_aniso_U_12
Si1 0.0312(8) 0.0367(10) 0.0316(8) -0.0027(7) -0.0023(6) -0.0084(7)
C1 0.022(3) 0.028(3) 0.029(3) -0.001(2) -0.007(2) 0.007(2)
Si2 0.0187(7) 0.0286(9) 0.0315(8) -0.0043(7) -0.0047(5) 0.0013(6)
N1 0.027(2) 0.026(2) 0.026(2) -0.0046(19) -0.0053(17) -0.0006(18)
C2 0.019(3) 0.033(3) 0.041(3) -0.006(3) -0.004(2) 0.004(2)
C3 0.019(3) 0.025(3) 0.054(4) -0.016(3) -0.005(2) 0.001(2)
C4 0.019(2) 0.023(3) 0.028(3) -0.008(2) 0.0052(19) -0.006(2)
C5 0.038(3) 0.028(3) 0.032(3) -0.001(3) -0.005(2) -0.005(2)
C6 0.032(3) 0.034(3) 0.028(3) -0.002(3) -0.004(2) -0.012(2)
C7 0.031(3) 0.038(3) 0.034(3) -0.002(3) -0.008(2) -0.009(2)
C8 0.036(3) 0.045(4) 0.041(3) -0.009(3) -0.004(3) 0.002(3)
C9 0.040(4) 0.054(4) 0.054(4) -0.013(3) -0.012(3) 0.003(3)
C10 0.056(4) 0.052(4) 0.049(4) 0.010(3) -0.021(3) -0.002(3)
C11 0.066(4) 0.059(5) 0.037(4) 0.007(3) -0.019(3) -0.005(4)
C12 0.043(3) 0.040(4) 0.037(3) -0.005(3) -0.011(3) -0.001(3)
C13 0.042(3) 0.050(4) 0.033(3) 0.001(3) -0.005(3) -0.014(3)
C14 0.041(3) 0.044(4) 0.038(3) -0.006(3) 0.007(3) -0.010(3)
C15 0.052(4) 0.053(4) 0.035(3) -0.016(3) 0.005(3) -0.015(3)
C16 0.052(4) 0.048(4) 0.048(4) -0.017(3) 0.006(3) -0.008(3)
C17 0.039(3) 0.037(4) 0.060(4) 0.001(3) 0.002(3) 0.004(3)
C18 0.028(3) 0.043(4) 0.045(3) -0.007(3) -0.006(2) -0.005(3)
C19 0.041(3) 0.039(4) 0.025(3) -0.006(3) 0.000(2) -0.012(3)
C20 0.035(3) 0.043(4) 0.045(3) -0.001(3) -0.006(2) -0.015(3)
C21 0.044(4) 0.040(4) 0.081(5) -0.018(3) -0.023(3) 0.008(3)
C22 0.044(4) 0.057(4) 0.051(4) -0.005(3) 0.005(3) -0.023(3)
C23 0.028(3) 0.025(3) 0.029(3) -0.004(2) -0.004(2) -0.003(2)
C24 0.034(3) 0.034(3) 0.041(3) -0.006(3) -0.009(2) 0.009(2)
C25 0.029(3) 0.033(3) 0.042(3) -0.016(3) -0.002(2) 0.002(2)
C26 0.036(3) 0.042(4) 0.038(3) -0.013(3) -0.005(2) -0.006(3)
C27 0.041(3) 0.025(3) 0.035(3) -0.002(3) -0.009(2) -0.002(2)
C28 0.018(3) 0.025(3) 0.034(3) 0.000(2) 0.002(2) -0.007(2)
C29 0.026(3) 0.045(4) 0.042(3) -0.003(3) -0.007(2) 0.006(3)
Si3 0.0208(7) 0.0377(10) 0.0382(9) -0.0045(7) -0.0077(6) 0.0038(6)
Si4 0.0203(7) 0.0349(9) 0.0364(9) -0.0044(7) -0.0005(6) 0.0012(6)
C30 0.019(3) 0.047(4) 0.059(4) -0.003(3) -0.012(2) -0.004(2)
C31 0.048(4) 0.053(4) 0.031(3) -0.003(3) -0.007(3) 0.014(3)
C32 0.032(3) 0.044(4) 0.038(3) -0.002(3) -0.005(2) 0.008(3)
C33 0.024(3) 0.046(4) 0.044(3) -0.004(3) 0.002(2) -0.001(2)
C34 0.027(3) 0.037(3) 0.045(3) -0.005(3) -0.002(2) 0.002(2)
C35 0.035(3) 0.041(4) 0.028(3) -0.001(3) 0.001(2) 0.007(3)
C36 0.029(3) 0.026(3) 0.030(3) -0.003(2) -0.005(2) 0.003(2)
C37 0.026(3) 0.038(3) 0.031(3) -0.002(3) -0.003(2) -0.001(2)
Si5 0.0232(8) 0.0302(9) 0.0386(9) -0.0026(7) -0.0047(6) 0.0037(6)
Si6 0.0208(7) 0.0350(9) 0.0392(9) -0.0083(7) -0.0005(6) 0.0010(6)
C38 0.035(3) 0.044(4) 0.036(3) -0.007(3) 0.002(2) 0.007(3)
C39 0.027(3) 0.044(4) 0.044(3) -0.001(3) 0.000(2) 0.001(3)
C40 0.043(4) 0.052(4) 0.049(4) -0.011(3) -0.005(3) 0.007(3)
C41 0.027(3) 0.039(4) 0.048(4) -0.004(3) -0.015(2) 0.009(2)
C42 0.046(4) 0.031(4) 0.060(4) 0.004(3) -0.015(3) 0.004(3)
C43 0.027(3) 0.044(4) 0.045(3) -0.002(3) -0.010(2) 0.006(2)
Si7 0.0174(7) 0.0490(10) 0.0303(8) 0.0024(7) -0.0036(6) -0.0022(6)
C44 0.018(2) 0.031(3) 0.034(3) -0.003(2) 0.001(2) 0.000(2)
Si8 0.0161(7) 0.0282(9) 0.0295(8) -0.0011(7) -0.0013(5) 0.0012(6)
N2 0.013(2) 0.034(3) 0.033(2) -0.001(2) -0.0018(16) 0.0018(17)
C45 0.012(2) 0.024(3) 0.032(3) 0.001(2) -0.0080(19) 0.002(2)
C46 0.017(2) 0.027(3) 0.032(3) 0.003(2) -0.008(2) 0.006(2)
C47 0.020(3) 0.034(3) 0.027(3) 0.006(2) -0.005(2) 0.003(2)
C48 0.016(3) 0.044(4) 0.033(3) 0.008(3) 0.001(2) -0.001(2)
C49 0.012(2) 0.043(4) 0.036(3) 0.000(3) -0.005(2) -0.007(2)
C50 0.015(2) 0.047(4) 0.031(3) -0.006(3) -0.006(2) -0.002(2)
C51 0.020(3) 0.045(4) 0.033(3) -0.001(3) -0.008(2) -0.001(2)
C52 0.034(3) 0.045(4) 0.042(3) -0.007(3) -0.007(2) -0.003(3)
C53 0.038(3) 0.041(4) 0.042(4) 0.011(3) -0.006(3) -0.008(3)
C54 0.020(3) 0.061(4) 0.038(3) 0.002(3) 0.002(2) -0.011(3)
C55 0.019(3) 0.044(4) 0.032(3) 0.006(3) -0.005(2) -0.006(2)
C56 0.028(3) 0.051(4) 0.034(3) 0.007(3) -0.003(2) -0.007(3)
C57 0.020(3) 0.051(4) 0.037(3) -0.004(3) -0.004(2) 0.005(3)
C58 0.030(3) 0.070(5) 0.033(3) -0.001(3) -0.007(2) 0.008(3)
C59 0.051(4) 0.051(4) 0.039(4) -0.006(3) -0.007(3) 0.009(3)
C60 0.055(4) 0.041(4) 0.036(3) 0.012(3) -0.011(3) -0.010(3)
C61 0.035(3) 0.046(4) 0.028(3) -0.001(3) -0.010(2) 0.000(3)
C62 0.017(3) 0.043(4) 0.029(3) -0.001(3) -0.011(2) 0.004(2)
C63 0.019(3) 0.060(4) 0.071(4) 0.003(3) -0.007(3) -0.003(3)
C64 0.020(3) 0.089(5) 0.047(4) 0.014(4) -0.011(2) 0.003(3)
C65 0.031(3) 0.058(4) 0.045(4) -0.001(3) -0.006(3) 0.002(3)
C66 0.030(3) 0.049(4) 0.049(4) -0.008(3) -0.005(3) 0.017(3)
C67 0.023(3) 0.039(4) 0.039(3) 0.002(3) -0.008(2) 0.007(2)
C68 0.022(3) 0.074(5) 0.025(3) -0.004(3) 0.000(2) 0.021(3)
C69 0.018(3) 0.058(4) 0.033(3) 0.000(3) 0.000(2) -0.002(3)
C70 0.022(3) 0.046(4) 0.036(3) 0.014(3) -0.004(2) -0.009(2)
C71 0.022(3) 0.041(4) 0.031(3) 0.010(3) -0.009(2) 0.004(2)
C72 0.035(3) 0.032(3) 0.048(4) -0.002(3) -0.005(2) -0.008(3)
Si9 0.0272(8) 0.0340(9) 0.0337(9) -0.0042(7) -0.0062(6) 0.0055(6)
Si10 0.0218(7) 0.0295(9) 0.0385(9) -0.0023(7) -0.0059(6) 0.0019(6)
C73 0.032(3) 0.037(3) 0.046(4) -0.008(3) -0.013(2) 0.003(2)
C74 0.044(3) 0.038(4) 0.036(3) -0.003(3) -0.004(2) 0.003(3)
C75 0.045(3) 0.045(4) 0.040(3) -0.012(3) -0.011(3) 0.007(3)
C76 0.018(3) 0.041(3) 0.043(3) 0.001(3) -0.002(2) 0.000(2)
C77 0.043(3) 0.028(3) 0.036(3) -0.005(3) -0.009(2) 0.008(3)
C78 0.041(3) 0.028(3) 0.053(4) 0.001(3) -0.010(3) -0.003(3)
Si11 0.0190(7) 0.0302(9) 0.0366(9) 0.0013(7) -0.0046(6) 0.0026(6)
Si12 0.0199(7) 0.0304(9) 0.0365(9) -0.0036(7) -0.0038(6) 0.0050(6)
C79 0.030(3) 0.030(3) 0.038(3) 0.003(3) -0.003(2) 0.005(2)
C80 0.035(3) 0.029(3) 0.045(3) 0.005(3) -0.016(2) 0.002(2)
C81 0.029(3) 0.029(3) 0.043(3) -0.001(3) -0.005(2) 0.006(2)
C82 0.032(3) 0.033(3) 0.038(3) -0.008(3) -0.007(2) 0.005(2)
C83 0.030(3) 0.027(3) 0.046(3) -0.005(3) -0.005(2) 0.007(2)
C84 0.028(3) 0.036(3) 0.038(3) -0.005(3) -0.004(2) -0.001(2)
C85 0.015(2) 0.028(3) 0.039(3) -0.009(3) 0.002(2) -0.002(2)
C86 0.010(2) 0.032(3) 0.035(3) -0.004(2) -0.0046(19) 0.004(2)

loop_
_atom_type_symbol
_atom_type_description
_atom_type_scat_dispersion_real
_atom_type_scat_dispersion_imag
_atom_type_scat_source
C C 0.0033 0.0016 'International Tables Vol C Tables 4.2.6.8 and 6.1.1.4'
H H 0.0000 0.0000 'International Tables Vol C Tables 4.2.6.8 and 6.1.1.4'
N N 0.0061 0.0033 'International Tables Vol C Tables 4.2.6.8 and 6.1.1.4'
Si Si 0.0817 0.0704 'International Tables Vol C Tables 4.2.6.8 and 6.1.1.4'

loop_
_geom_angle_atom_site_label_1
_geom_angle_atom_site_label_2
_geom_angle_atom_site_label_3
_geom_angle
C1 Si1 C6 120.2(2)
C1 Si1 C5 128.8(2)
C6 Si1 C5 109.7(2)
N1 C1 Si1 137.2(3)
N1 C1 Si2 61.4(2)
Si1 C1 Si2 158.7(3)
N1 Si2 C1 47.93(19)
N1 Si2 C2 125.6(2)
C1 Si2 C2 124.1(2)
N1 Si2 C3 124.7(2)
C1 Si2 C3 129.1(2)
C2 Si2 C3 100.2(2)
C4 N1 C1 127.2(4)
C4 N1 Si2 159.4(3)
C1 N1 Si2 70.7(3)
C36 C2 Si2 98.4(3)
C36 C2 Si6 104.6(3)
Si2 C2 Si6 118.0(3)
C36 C2 Si5 108.6(3)
Si2 C2 Si5 114.7(3)
Si6 C2 Si5 110.9(2)
C37 C3 Si2 100.5(3)
C37 C3 Si3 108.4(3)
Si2 C3 Si3 111.5(3)
C37 C3 Si4 106.3(3)
Si2 C3 Si4 119.4(3)
Si3 C3 Si4 109.8(2)
C23 C4 C28 120.1(4)
C23 C4 N1 120.4(4)
C28 C4 N1 119.3(4)
C20 C5 C21 109.7(4)
C20 C5 C22 105.6(4)
C21 C5 C22 108.2(5)
C20 C5 Si1 113.5(4)
C21 C5 Si1 110.8(4)
C22 C5 Si1 108.8(4)
C7 C6 C19 118.3(5)
C7 C6 Si1 122.9(4)
C19 C6 Si1 118.5(4)
C6 C7 C8 122.3(5)
C6 C7 C12 120.3(5)
C8 C7 C12 117.4(5)
C9 C8 C7 121.7(5)
C8 C9 C10 120.5(6)
C11 C10 C9 119.8(6)
C10 C11 C12 121.6(6)
C13 C12 C11 121.6(5)
C13 C12 C7 119.5(5)
C11 C12 C7 118.9(5)
C12 C13 C14 122.1(5)
C13 C14 C15 121.8(5)
C13 C14 C19 118.9(5)
C15 C14 C19 119.3(5)
C16 C15 C14 122.3(6)
C15 C16 C17 119.6(6)
C18 C17 C16 119.7(5)
C17 C18 C19 122.7(5)
C18 C19 C6 122.8(5)
C18 C19 C14 116.4(5)
C6 C19 C14 120.9(5)
C25 C23 C4 119.5(4)
C25 C23 C24 119.6(4)
C4 C23 C24 121.0(4)
C23 C25 C26 120.7(5)
C27 C26 C25 119.2(5)
C26 C27 C28 121.2(5)
C27 C28 C4 119.3(4)
C27 C28 C29 119.8(4)
C4 C28 C29 120.9(4)
C32 Si3 C31 104.4(3)
C32 Si3 C30 109.1(2)
C31 Si3 C30 105.0(3)
C32 Si3 C3 115.0(2)
C31 Si3 C3 113.5(2)
C30 Si3 C3 109.3(2)
C35 Si4 C34 103.0(2)
C35 Si4 C33 106.6(2)
C34 Si4 C33 103.7(2)
C35 Si4 C3 117.4(2)
C34 Si4 C3 115.9(2)
C33 Si4 C3 108.8(2)
C37 C36 C2 109.8(4)
C36 C37 C3 110.9(4)
C43 Si5 C41 105.4(2)
C43 Si5 C42 104.9(3)
C41 Si5 C42 105.9(2)
C43 Si5 C2 113.7(2)
C41 Si5 C2 114.9(2)
C42 Si5 C2 111.2(2)
C39 Si6 C38 107.5(2)
C39 Si6 C40 108.9(2)
C38 Si6 C40 105.8(2)
C39 Si6 C2 114.6(2)
C38 Si6 C2 111.4(2)
C40 Si6 C2 108.2(2)
C44 Si7 C49 117.5(2)
C44 Si7 C48 125.5(2)
C49 Si7 C48 116.1(2)
N2 C44 Si7 137.2(3)
N2 C44 Si8 61.1(2)
Si7 C44 Si8 161.7(3)
N2 Si8 C44 47.94(19)
N2 Si8 C46 126.7(2)
C44 Si8 C46 127.4(2)
N2 Si8 C45 124.2(2)
C44 Si8 C45 124.4(2)
C46 Si8 C45 100.8(2)
C47 N2 C44 128.1(4)
C47 N2 Si8 157.0(3)
C44 N2 Si8 70.9(2)
C85 C45 Si10 108.0(3)
C85 C45 Si8 97.8(3)
Si10 C45 Si8 115.0(2)
C85 C45 Si9 108.7(3)
Si10 C45 Si9 111.5(2)
Si8 C45 Si9 114.6(2)
C86 C46 Si8 100.1(3)
C86 C46 Si12 109.0(3)
Si8 C46 Si12 111.5(2)
C86 C46 Si11 105.8(3)
Si8 C46 Si11 120.1(2)
Si12 C46 Si11 109.4(2)
C71 C47 C67 120.8(5)
C71 C47 N2 120.3(4)
C67 C47 N2 118.8(5)
C63 C48 C64 110.0(5)
C63 C48 C65 108.3(4)
C64 C48 C65 107.4(4)
C63 C48 Si7 113.0(4)
C64 C48 Si7 107.9(3)
C65 C48 Si7 110.2(3)
C62 C49 C50 118.2(5)
C62 C49 Si7 121.1(4)
C50 C49 Si7 120.6(4)
C51 C50 C49 123.3(5)
C51 C50 C55 116.6(5)
C49 C50 C55 120.1(5)
C52 C51 C50 122.3(5)
C51 C52 C53 121.3(5)
C54 C53 C52 118.5(5)
C53 C54 C55 123.2(5)
C56 C55 C54 123.1(5)
C56 C55 C50 118.9(5)
C54 C55 C50 118.0(5)
C57 C56 C55 122.0(5)
C56 C57 C58 121.6(5)
C56 C57 C62 119.7(5)
C58 C57 C62 118.7(5)
C59 C58 C57 122.2(5)
C58 C59 C60 119.2(6)
C61 C60 C59 120.7(6)
C60 C61 C62 122.4(5)
C49 C62 C61 122.5(5)
C49 C62 C57 120.6(5)
C61 C62 C57 116.8(5)
C47 C67 C68 117.6(5)
C47 C67 C66 121.9(5)
C68 C67 C66 120.4(5)
C69 C68 C67 121.1(5)
C68 C69 C70 120.6(5)
C69 C70 C71 119.7(5)
C47 C71 C70 120.1(5)
C47 C71 C72 121.5(4)
C70 C71 C72 118.4(5)
C75 Si9 C74 106.1(3)
C75 Si9 C73 103.9(2)
C74 Si9 C73 106.4(2)
C75 Si9 C45 116.2(2)
C74 Si9 C45 113.2(2)
C73 Si9 C45 110.2(2)
C76 Si10 C77 110.1(2)
C76 Si10 C78 103.9(2)
C77 Si10 C78 107.9(2)
C76 Si10 C45 111.4(2)
C77 Si10 C45 112.9(2)
C78 Si10 C45 110.2(2)
C79 Si11 C81 103.7(2)
C79 Si11 C80 107.8(2)
C81 Si11 C80 104.0(2)
C79 Si11 C46 115.5(2)
C81 Si11 C46 116.7(2)
C80 Si11 C46 108.3(2)
C82 Si12 C84 104.0(2)
C82 Si12 C83 110.3(2)
C84 Si12 C83 106.0(2)
C82 Si12 C46 113.8(2)
C84 Si12 C46 114.4(2)
C83 Si12 C46 108.1(2)
C86 C85 C45 110.8(4)
C85 C86 C46 109.9(4)

loop_
_geom_bond_atom_site_label_1
_geom_bond_atom_site_label_2
_geom_bond_distance
Si1 C1 1.738(5)
Si1 C6 1.885(5)
Si1 C5 1.916(5)
C1 N1 1.445(6)
C1 Si2 1.837(5)
Si2 N1 1.708(4)
Si2 C2 1.885(5)
Si2 C3 1.904(5)
N1 C4 1.420(5)
C2 C36 1.573(6)
C2 Si6 1.901(5)
C2 Si5 1.919(5)
C3 C37 1.566(7)
C3 Si3 1.915(5)
C3 Si4 1.946(5)
C4 C23 1.390(6)
C4 C28 1.398(6)
C5 C20 1.531(7)
C5 C21 1.532(7)
C5 C22 1.548(7)
C6 C7 1.419(7)
C6 C19 1.425(7)
C7 C8 1.419(7)
C7 C12 1.446(7)
C8 C9 1.358(7)
C9 C10 1.421(8)
C10 C11 1.353(8)
C11 C12 1.419(8)
C12 C13 1.382(7)
C13 C14 1.392(7)
C14 C15 1.425(7)
C14 C19 1.438(7)
C15 C16 1.339(8)
C16 C17 1.420(8)
C17 C18 1.376(7)
C18 C19 1.416(7)
C23 C25 1.375(6)
C23 C24 1.514(6)
C25 C26 1.409(7)
C26 C27 1.360(7)
C27 C28 1.388(6)
C28 C29 1.514(7)
Si3 C32 1.861(5)
Si3 C31 1.867(5)
Si3 C30 1.873(5)
Si4 C35 1.868(5)
Si4 C34 1.873(5)
Si4 C33 1.873(5)
C36 C37 1.538(6)
Si5 C43 1.853(5)
Si5 C41 1.874(5)
Si5 C42 1.875(5)
Si6 C39 1.853(5)
Si6 C38 1.889(5)
Si6 C40 1.890(6)
Si7 C44 1.722(5)
Si7 C49 1.879(5)
Si7 C48 1.912(5)
C44 N2 1.448(6)
C44 Si8 1.843(5)
Si8 N2 1.708(4)
Si8 C46 1.894(5)
Si8 C45 1.896(5)
N2 C47 1.438(6)
C45 C85 1.569(6)
C45 Si10 1.889(5)
C45 Si9 1.922(5)
C46 C86 1.594(6)
C46 Si12 1.915(5)
C46 Si11 1.943(5)
C47 C71 1.366(7)
C47 C67 1.394(7)
C48 C63 1.507(7)
C48 C64 1.532(7)
C48 C65 1.542(7)
C49 C62 1.403(7)
C49 C50 1.424(7)
C50 C51 1.411(7)
C50 C55 1.456(7)
C51 C52 1.343(7)
C52 C53 1.417(7)
C53 C54 1.334(7)
C54 C55 1.411(7)
C55 C56 1.387(7)
C56 C57 1.370(7)
C57 C58 1.436(7)
C57 C62 1.447(7)
C58 C59 1.351(8)
C59 C60 1.422(8)
C60 C61 1.367(7)
C61 C62 1.421(7)
C66 C67 1.487(7)
C67 C68 1.418(7)
C68 C69 1.355(7)
C69 C70 1.367(7)
C70 C71 1.403(7)
C71 C72 1.524(7)
Si9 C75 1.868(5)
Si9 C74 1.873(5)
Si9 C73 1.876(5)
Si10 C76 1.851(5)
Si10 C77 1.857(5)
Si10 C78 1.877(5)
Si11 C79 1.874(5)
Si11 C81 1.874(5)
Si11 C80 1.890(5)
Si12 C82 1.866(5)
Si12 C84 1.869(5)
Si12 C83 1.882(5)
C85 C86 1.525(6)

loop_
_geom_torsion_atom_site_label_1
_geom_torsion_atom_site_label_2
_geom_torsion_atom_site_label_3
_geom_torsion_atom_site_label_4
_geom_torsion
C6 Si1 C1 N1 176.5(4)
C5 Si1 C1 N1 -17.9(6)
C6 Si1 C1 Si2 30.6(9)
C5 Si1 C1 Si2 -163.9(7)
Si1 C1 Si2 N1 154.3(9)
N1 C1 Si2 C2 -109.7(3)
Si1 C1 Si2 C2 44.6(9)
N1 C1 Si2 C3 104.8(3)
Si1 C1 Si2 C3 -100.9(8)
Si1 C1 N1 C4 24.9(7)
Si2 C1 N1 C4 -168.5(5)
Si1 C1 N1 Si2 -166.6(5)
C1 Si2 N1 C4 153.1(11)
C2 Si2 N1 C4 -100.5(10)
C3 Si2 N1 C4 39.1(10)
C2 Si2 N1 C1 106.4(3)
C3 Si2 N1 C1 -114.0(3)
N1 Si2 C2 C36 169.3(3)
C1 Si2 C2 C36 -131.4(3)
C3 Si2 C2 C36 22.1(3)
N1 Si2 C2 Si6 -79.1(3)
C1 Si2 C2 Si6 -19.8(4)
C3 Si2 C2 Si6 133.6(3)
N1 Si2 C2 Si5 54.4(4)
C1 Si2 C2 Si5 113.7(3)
C3 Si2 C2 Si5 -92.9(3)
N1 Si2 C3 C37 -145.4(3)
C1 Si2 C3 C37 153.8(3)
C2 Si2 C3 C37 2.2(4)
N1 Si2 C3 Si3 99.8(3)
C1 Si2 C3 Si3 39.0(4)
C2 Si2 C3 Si3 -112.5(3)
N1 Si2 C3 Si4 -29.8(4)
C1 Si2 C3 Si4 -90.7(4)
C2 Si2 C3 Si4 117.8(3)
C1 N1 C4 C23 68.9(6)
Si2 N1 C4 C23 -78.7(11)
C1 N1 C4 C28 -106.6(5)
Si2 N1 C4 C28 105.9(9)
C1 Si1 C5 C20 30.4(5)
C6 Si1 C5 C20 -162.8(4)
C1 Si1 C5 C21 -93.5(4)
C6 Si1 C5 C21 73.2(4)
C1 Si1 C5 C22 147.6(4)
C6 Si1 C5 C22 -45.6(4)
C1 Si1 C6 C7 81.4(5)
C5 Si1 C6 C7 -86.6(5)
C1 Si1 C6 C19 -105.0(4)
C5 Si1 C6 C19 87.0(4)
C19 C6 C7 C8 -178.7(5)
Si1 C6 C7 C8 -5.0(7)
C19 C6 C7 C12 0.8(7)
Si1 C6 C7 C12 174.4(4)
C6 C7 C8 C9 179.1(5)
C12 C7 C8 C9 -0.4(8)
C7 C8 C9 C10 -0.6(9)
C8 C9 C10 C11 1.0(9)
C9 C10 C11 C12 -0.5(9)
C10 C11 C12 C13 -180.0(6)
C10 C11 C12 C7 -0.5(9)
C6 C7 C12 C13 0.9(8)
C8 C7 C12 C13 -179.6(5)
C6 C7 C12 C11 -178.6(5)
C8 C7 C12 C11 0.9(8)
C11 C12 C13 C14 177.8(5)
C7 C12 C13 C14 -1.7(8)
C12 C13 C14 C15 -178.7(5)
C12 C13 C14 C19 0.7(8)
C13 C14 C15 C16 177.9(6)
C19 C14 C15 C16 -1.6(8)
C14 C15 C16 C17 0.7(9)
C15 C16 C17 C18 0.2(9)
C16 C17 C18 C19 -0.2(8)
C17 C18 C19 C6 -179.7(5)
C17 C18 C19 C14 -0.6(8)
C7 C6 C19 C18 177.2(5)
Si1 C6 C19 C18 3.3(7)
C7 C6 C19 C14 -1.8(7)
Si1 C6 C19 C14 -175.7(4)
C13 C14 C19 C18 -178.0(5)
C15 C14 C19 C18 1.5(7)
C13 C14 C19 C6 1.1(8)
C15 C14 C19 C6 -179.4(5)
C28 C4 C23 C25 -3.2(7)
N1 C4 C23 C25 -178.6(4)
C28 C4 C23 C24 176.1(5)
N1 C4 C23 C24 0.7(7)
C4 C23 C25 C26 3.0(8)
C24 C23 C25 C26 -176.3(5)
C23 C25 C26 C27 -1.6(8)
C25 C26 C27 C28 0.4(8)
C26 C27 C28 C4 -0.6(8)
C26 C27 C28 C29 178.8(5)
C23 C4 C28 C27 2.0(7)
N1 C4 C28 C27 177.5(4)
C23 C4 C28 C29 -177.4(4)
N1 C4 C28 C29 -2.0(7)
C37 C3 Si3 C32 174.4(3)
Si2 C3 Si3 C32 -75.8(3)
Si4 C3 Si3 C32 58.8(3)
C37 C3 Si3 C31 -65.5(4)
Si2 C3 Si3 C31 44.3(3)
Si4 C3 Si3 C31 178.8(2)
C37 C3 Si3 C30 51.3(4)
Si2 C3 Si3 C30 161.1(2)
Si4 C3 Si3 C30 -64.4(3)
C37 C3 Si4 C35 108.3(3)
Si2 C3 Si4 C35 -4.2(4)
Si3 C3 Si4 C35 -134.7(3)
C37 C3 Si4 C34 -129.3(3)
Si2 C3 Si4 C34 118.2(3)
Si3 C3 Si4 C34 -12.3(3)
C37 C3 Si4 C33 -12.9(4)
Si2 C3 Si4 C33 -125.4(3)
Si3 C3 Si4 C33 104.1(3)
Si2 C2 C36 C37 -42.0(4)
Si6 C2 C36 C37 -163.9(3)
Si5 C2 C36 C37 77.6(4)
C2 C36 C37 C3 49.8(5)
Si2 C3 C37 C36 -28.0(4)
Si3 C3 C37 C36 89.0(4)
Si4 C3 C37 C36 -153.1(3)
C36 C2 Si5 C43 -94.5(4)
Si2 C2 Si5 C43 14.4(3)
Si6 C2 Si5 C43 151.1(2)
C36 C2 Si5 C41 143.9(3)
Si2 C2 Si5 C41 -107.2(3)
Si6 C2 Si5 C41 29.5(3)
C36 C2 Si5 C42 23.7(4)
Si2 C2 Si5 C42 132.5(3)
Si6 C2 Si5 C42 -90.8(3)
C36 C2 Si6 C39 177.3(3)
Si2 C2 Si6 C39 69.3(3)
Si5 C2 Si6 C39 -65.8(3)
C36 C2 Si6 C38 55.0(4)
Si2 C2 Si6 C38 -53.0(3)
Si5 C2 Si6 C38 171.8(2)
C36 C2 Si6 C40 -60.9(4)
Si2 C2 Si6 C40 -168.9(3)
Si5 C2 Si6 C40 55.9(3)
C49 Si7 C44 N2 176.5(5)
C48 Si7 C44 N2 7.9(7)
C49 Si7 C44 Si8 -5.8(11)
C48 Si7 C44 Si8 -174.4(9)
Si7 C44 Si8 N2 -178.3(11)
N2 C44 Si8 C46 108.8(3)
Si7 C44 Si8 C46 -69.4(11)
N2 C44 Si8 C45 -107.4(3)
Si7 C44 Si8 C45 74.3(10)
Si7 C44 N2 C47 14.0(8)
Si8 C44 N2 C47 -165.2(5)
Si7 C44 N2 Si8 179.2(5)
C44 Si8 N2 C47 149.0(10)
C46 Si8 N2 C47 38.7(10)
C45 Si8 N2 C47 -103.2(9)
C46 Si8 N2 C44 -110.3(3)
C45 Si8 N2 C44 107.8(3)
N2 Si8 C45 C85 170.2(3)
C44 Si8 C45 C85 -130.9(3)
C46 Si8 C45 C85 20.5(3)
N2 Si8 C45 Si10 -75.7(3)
C44 Si8 C45 Si10 -16.8(4)
C46 Si8 C45 Si10 134.6(2)
N2 Si8 C45 Si9 55.4(3)
C44 Si8 C45 Si9 114.3(3)
C46 Si8 C45 Si9 -94.3(3)
N2 Si8 C46 C86 -144.6(3)
C44 Si8 C46 C86 154.2(3)
C45 Si8 C46 C86 4.0(3)
N2 Si8 C46 Si12 100.2(3)
C44 Si8 C46 Si12 39.1(4)
C45 Si8 C46 Si12 -111.1(3)
N2 Si8 C46 Si11 -29.6(4)
C44 Si8 C46 Si11 -90.8(3)
C45 Si8 C46 Si11 119.0(3)
C44 N2 C47 C71 66.4(6)
Si8 N2 C47 C71 -75.4(10)
C44 N2 C47 C67 -113.2(5)
Si8 N2 C47 C67 105.0(9)
C44 Si7 C48 C63 -75.1(5)
C49 Si7 C48 C63 116.1(4)
C44 Si7 C48 C64 163.1(4)
C49 Si7 C48 C64 -5.7(5)
C44 Si7 C48 C65 46.1(5)
C49 Si7 C48 C65 -122.6(4)
C44 Si7 C49 C62 93.3(4)
C48 Si7 C49 C62 -97.0(4)
C44 Si7 C49 C50 -84.2(4)
C48 Si7 C49 C50 85.5(4)
C62 C49 C50 C51 171.6(4)
Si7 C49 C50 C51 -10.8(6)
C62 C49 C50 C55 -7.6(6)
Si7 C49 C50 C55 169.9(3)
C49 C50 C51 C52 179.1(5)
C55 C50 C51 C52 -1.6(7)
C50 C51 C52 C53 -1.3(8)
C51 C52 C53 C54 2.5(8)
C52 C53 C54 C55 -0.6(8)
C53 C54 C55 C56 177.4(5)
C53 C54 C55 C50 -2.3(8)
C51 C50 C55 C56 -176.3(4)
C49 C50 C55 C56 3.0(7)
C51 C50 C55 C54 3.4(7)
C49 C50 C55 C54 -177.3(4)
C54 C55 C56 C57 -177.9(5)
C50 C55 C56 C57 1.8(7)
C55 C56 C57 C58 175.8(5)
C55 C56 C57 C62 -1.7(8)
C56 C57 C58 C59 -174.6(5)
C62 C57 C58 C59 3.0(8)
C57 C58 C59 C60 -1.8(8)
C58 C59 C60 C61 -0.7(9)
C59 C60 C61 C62 1.9(8)
C50 C49 C62 C61 -171.3(4)
Si7 C49 C62 C61 11.2(6)
C50 C49 C62 C57 7.8(7)
Si7 C49 C62 C57 -169.8(4)
C60 C61 C62 C49 178.4(5)
C60 C61 C62 C57 -0.7(7)
C56 C57 C62 C49 -3.2(7)
C58 C57 C62 C49 179.2(4)
C56 C57 C62 C61 175.9(5)
C58 C57 C62 C61 -1.7(7)
C71 C47 C67 C68 0.0(7)
N2 C47 C67 C68 179.6(4)
C71 C47 C67 C66 -177.5(5)
N2 C47 C67 C66 2.1(7)
C47 C67 C68 C69 -2.2(7)
C66 C67 C68 C69 175.3(5)
C67 C68 C69 C70 2.8(8)
C68 C69 C70 C71 -1.1(8)
C67 C47 C71 C70 1.6(7)
N2 C47 C71 C70 -177.9(4)
C67 C47 C71 C72 -179.4(4)
N2 C47 C71 C72 1.0(7)
C69 C70 C71 C47 -1.1(7)
C69 C70 C71 C72 179.9(5)
C85 C45 Si9 C75 143.8(3)
Si10 C45 Si9 C75 24.8(3)
Si8 C45 Si9 C75 -107.9(3)
C85 C45 Si9 C74 -93.0(4)
Si10 C45 Si9 C74 148.0(2)
Si8 C45 Si9 C74 15.2(3)
C85 C45 Si9 C73 25.9(4)
Si10 C45 Si9 C73 -93.0(3)
Si8 C45 Si9 C73 134.2(3)
C85 C45 Si10 C76 47.5(4)
Si8 C45 Si10 C76 -60.5(3)
Si9 C45 Si10 C76 166.9(2)
C85 C45 Si10 C77 172.0(3)
Si8 C45 Si10 C77 64.0(3)
Si9 C45 Si10 C77 -68.6(3)
C85 C45 Si10 C78 -67.2(4)
Si8 C45 Si10 C78 -175.2(2)
Si9 C45 Si10 C78 52.2(3)
C86 C46 Si11 C79 102.5(3)
Si8 C46 Si11 C79 -9.4(4)
Si12 C46 Si11 C79 -140.2(2)
C86 C46 Si11 C81 -135.2(3)
Si8 C46 Si11 C81 112.8(3)
Si12 C46 Si11 C81 -18.0(3)
C86 C46 Si11 C80 -18.4(4)
Si8 C46 Si11 C80 -130.4(3)
Si12 C46 Si11 C80 98.9(3)
C86 C46 Si12 C82 175.9(3)
Si8 C46 Si12 C82 -74.5(3)
Si11 C46 Si12 C82 60.7(3)
C86 C46 Si12 C84 -64.7(4)
Si8 C46 Si12 C84 44.8(3)
Si11 C46 Si12 C84 -179.9(2)
C86 C46 Si12 C83 53.1(4)
Si8 C46 Si12 C83 162.6(2)
Si11 C46 Si12 C83 -62.1(3)
Si10 C45 C85 C86 -161.5(3)
Si8 C45 C85 C86 -42.0(4)
Si9 C45 C85 C86 77.3(4)
C45 C85 C86 C46 51.0(5)
Si8 C46 C86 C85 -29.6(4)
Si12 C46 C86 C85 87.4(4)
Si11 C46 C86 C85 -155.1(3)

loop_
_platon_squeeze_void_nr
_platon_squeeze_void_average_x
_platon_squeeze_void_average_y
_platon_squeeze_void_average_z
_platon_squeeze_void_volume
_platon_squeeze_void_count_electrons
_platon_squeeze_void_content
1 0.000 0.000 0.000 513 124 ' '
2 0.392 0.806 0.684 10 1 ' '
3 0.608 0.194 0.316 11 1 ' '
